data_7127991
loop_
_publ_author_name
'Shi, Shuangshuang'
'Lin, Chensheng'
'Zhao, Dan'
'Luo, Min'
'Cao, Liling'
'Peng, Guang'
'Ye, Ning'

_publ_section_title
;
 Unexpected aliovalent cation substitution between two NLO materials
 LiBa<sub>3</sub>Bi<sub>6</sub>(SeO<sub>3</sub>)<sub>7</sub>F<sub>11</sub>
 and
 Ba<sub>3</sub>Bi<sub>6.5</sub>(SeO<sub>3</sub>)<sub>7</sub>F<sub>10.5</sub>O<sub>0.5</sub>.
;
_journal_issue 24
_journal_name_full 'Chemical communications (Cambridge, England)'
_journal_page_first 2982
_journal_page_last 2985
_journal_paper_doi 10.1039/d1cc00346a
_journal_volume 57
_journal_year 2021
_chemical_formula_sum 'Ba3 Bi6 F11 Li O21 Se7'
_chemical_formula_weight 2770.56
_space_group_IT_number 157
_space_group_name_Hall 'P 3 -2'
_space_group_name_H-M_alt 'P 3 1 m'
_symmetry_cell_setting trigonal
_symmetry_space_group_name_H-M 'P 3 1 m'
_atom_sites_solution_primary direct
_atom_sites_solution_secondary difmap
_audit_creation_method SHELXL-97
_audit_update_record
;
2020-12-29 deposited with the CCDC.	2021-02-22 downloaded from the CCDC.
;
_cell_angle_alpha 90.00
_cell_angle_beta 90.00
_cell_angle_gamma 120.00
_cell_formula_units_Z 1
_cell_length_a 9.340(3)
_cell_length_b 9.340(3)
_cell_length_c 9.710(5)
_cell_measurement_reflns_used 2302
_cell_measurement_temperature 293(2)
_cell_measurement_theta_max 27.4855
_cell_measurement_theta_min 3.2780
_cell_volume 733.6(5)
_computing_cell_refinement 'CrystalClear (Rigaku Inc., 2008)'
_computing_data_collection 'CrystalClear (Rigaku Inc., 2008)'
_computing_data_reduction 'CrystalClear (Rigaku Inc., 2008)'
_computing_molecular_graphics 'Bruker SHELXTL'
_computing_publication_material 'Bruker SHELXTL'
_computing_structure_refinement 'SHELXL-97 (Sheldrick, 1997)'
_computing_structure_solution 'SHELXS-97 (Sheldrick, 1990)'
_diffrn_ambient_temperature 293(2)
_diffrn_detector_area_resol_mean 28.5714
_diffrn_measured_fraction_theta_full 0.997
_diffrn_measured_fraction_theta_max 0.997
_diffrn_measurement_device_type
;
Saturn724+ (2x2 bin mode)
;
_diffrn_measurement_method CCD_Profile_fitting
_diffrn_radiation_monochromator graphite
_diffrn_radiation_source 'fine-focus sealed tube'
_diffrn_radiation_type MoK\a
_diffrn_radiation_wavelength 0.71073
_diffrn_reflns_av_R_equivalents 0.0528
_diffrn_reflns_av_sigmaI/netI 0.0600
_diffrn_reflns_limit_h_max 12
_diffrn_reflns_limit_h_min -12
_diffrn_reflns_limit_k_max 12
_diffrn_reflns_limit_k_min -9
_diffrn_reflns_limit_l_max 12
_diffrn_reflns_limit_l_min -12
_diffrn_reflns_number 6291
_diffrn_reflns_theta_full 27.44
_diffrn_reflns_theta_max 27.44
_diffrn_reflns_theta_min 3.28
_diffrn_standards_decay_% 0
_diffrn_standards_interval_count none
_diffrn_standards_interval_time none
_exptl_absorpt_coefficient_mu 48.632
_exptl_absorpt_correction_T_max 1.0000
_exptl_absorpt_correction_T_min 0.4711
_exptl_absorpt_correction_type multi-scan
_exptl_crystal_colour White
_exptl_crystal_density_diffrn 6.271
_exptl_crystal_density_method 'not measured'
_exptl_crystal_description Prism
_exptl_crystal_F_000 1174
_exptl_crystal_size_max 0.1500
_exptl_crystal_size_mid 0.1000
_exptl_crystal_size_min 0.1000
_refine_diff_density_max 1.817
_refine_diff_density_min -1.515
_refine_diff_density_rms 0.372
_refine_ls_abs_structure_details 'Flack H D (1983), Acta Cryst. A39, 876-881'
_refine_ls_abs_structure_Flack -0.003(9)
_refine_ls_extinction_method none
_refine_ls_goodness_of_fit_ref 0.879
_refine_ls_matrix_type full
_refine_ls_number_parameters 85
_refine_ls_number_reflns 1238
_refine_ls_number_restraints 13
_refine_ls_restrained_S_all 0.875
_refine_ls_R_factor_all 0.0269
_refine_ls_R_factor_gt 0.0256
_refine_ls_shift/su_max 0.002
_refine_ls_shift/su_mean 0.000
_refine_ls_structure_factor_coef Fsqd
_refine_ls_weighting_details 'calc w=1/[\s^2^(Fo^2^)+(0.0159P)^2^+0.0000P] where P=(Fo^2^+2Fc^2^)/3'
_refine_ls_weighting_scheme calc
_refine_ls_wR_factor_gt 0.0477
_refine_ls_wR_factor_ref 0.0481
_reflns_number_gt 1199
_reflns_number_total 1238
_reflns_threshold_expression >2sigma(I)
_cod_data_source_file d1cc00346a2.cif
_cod_data_source_block 1
_cod_depositor_comments
;
The following automatic conversions were performed:

data item '_exptl_absorpt_correction_type' value 'Multi-scan' was
changed to 'multi-scan' in accordance with the
/home/data/users/saulius/crontab/automatic-downloads/rss-feeds/RSC/lib/dictionaries/cif_core.dic
dictionary named 'cif_core.dic' version 2.4.2 last updated on
2011-04-26.

data item '_symmetry_cell_setting' value 'Trigonal' was changed to
'trigonal' in accordance with the
/home/data/users/saulius/crontab/automatic-downloads/rss-feeds/RSC/lib/dictionaries/cif_core.dic
dictionary named 'cif_core.dic' version 2.4.2 last updated on
2011-04-26.

Automatic conversion script
Id: cif_fix_values 7556 2019-12-06 15:28:31Z antanas 

 Adding full bibliography for 7127991--7127992.cif.
;
_cod_original_sg_symbol_H-M 'P31m '
_cod_database_code 7127991

loop_
_symmetry_equiv_pos_as_xyz
'x, y, z'
'-y, x-y, z'
'-x+y, -x, z'
'y, x, z'
'x-y, -y, z'
'-x, -x+y, z'

loop_
_atom_site_label
_atom_site_type_symbol
_atom_site_fract_x
_atom_site_fract_y
_atom_site_fract_z
_atom_site_U_iso_or_equiv
_atom_site_adp_type
_atom_site_occupancy
_atom_site_symmetry_multiplicity
_atom_site_calc_flag
_atom_site_refinement_flags
_atom_site_disorder_assembly
_atom_site_disorder_group
Bi1 Bi -0.75834(6) 0.0000 -0.32693(5) 0.01025(14) Uani 1 2 d S . .
Bi2 Bi -0.73861(7) 0.0000 0.10039(6) 0.01499(16) Uani 1 2 d S . .
Ba1 Ba -1.0000 -0.39456(10) -0.60707(10) 0.0119(2) Uani 1 2 d S . .
Se1 Se -0.38968(16) 0.0000 -0.10310(17) 0.0090(3) Uani 1 2 d S . .
Se2 Se -0.6667 -0.3333 -0.34640(19) 0.0098(4) Uani 1 3 d S . .
Se3 Se -0.6667 -0.3333 0.15805(19) 0.0086(4) Uani 1 3 d S . .
O1 O -0.8037(8) -0.5114(8) 0.2445(7) 0.0102(15) Uiso 1 1 d . . .
F1 F -1.0000 -0.2641(8) -0.3619(9) 0.015(2) Uani 1 2 d S . .
F2 F -0.8191(10) 0.0000 -0.5373(8) 0.015(2) Uani 1 2 d SU . .
O2 O -0.8237(9) -0.4965(9) -0.4290(7) 0.0140(16) Uani 1 1 d U . .
F3 F -1.0000 0.0000 0.0041(17) 0.035(5) Uani 1 6 d S . .
O3 O -0.1933(8) 0.1680(9) -0.0889(8) 0.0168(18) Uani 1 1 d . . .
O4 O -0.4768(11) 0.0000 0.0509(10) 0.017(3) Uani 1 2 d S . .
F4 F -1.1694(9) 0.0000 -0.7783(8) 0.0144(19) Uani 1 2 d S . .
F5 F -1.0000 0.0000 -0.2637(17) 0.027(4) Uani 1 6 d S . .
Li1 Li -1.0000 0.0000 -0.651(3) 0.001(8) Uiso 1 6 d S . .

loop_
_atom_site_aniso_label
_atom_site_aniso_U_11
_atom_site_aniso_U_22
_atom_site_aniso_U_33
_atom_site_aniso_U_23
_atom_site_aniso_U_13
_atom_site_aniso_U_12
Bi1 0.0089(2) 0.0084(3) 0.0133(3) 0.000 -0.0010(2) 0.00419(15)
Bi2 0.0202(3) 0.0084(3) 0.0125(3) 0.000 0.0026(2) 0.00422(16)
Ba1 0.0087(4) 0.0118(3) 0.0142(5) 0.0025(3) 0.000 0.0043(2)
Se1 0.0068(5) 0.0075(7) 0.0128(7) 0.000 0.0003(5) 0.0038(3)
Se2 0.0075(6) 0.0075(6) 0.0143(9) 0.000 0.000 0.0038(3)
Se3 0.0065(5) 0.0065(5) 0.0128(9) 0.000 0.000 0.0032(3)
F1 0.013(5) 0.010(3) 0.024(5) -0.003(3) 0.000 0.006(2)
F2 0.019(4) 0.019(4) 0.007(4) 0.000 -0.006(3) 0.010(2)
O2 0.007(4) 0.010(4) 0.019(4) 0.006(3) 0.006(3) 0.000(3)
F3 0.036(7) 0.036(7) 0.034(11) 0.000 0.000 0.018(4)
O3 0.007(4) 0.013(4) 0.026(5) 0.002(4) 0.000(3) 0.002(3)
O4 0.018(5) 0.021(7) 0.013(5) 0.000 0.006(4) 0.011(3)
F4 0.012(3) 0.009(5) 0.021(5) 0.000 0.006(3) 0.005(2)
F5 0.025(6) 0.025(6) 0.031(10) 0.000 0.000 0.013(3)

loop_
_atom_type_symbol
_atom_type_description
_atom_type_scat_dispersion_real
_atom_type_scat_dispersion_imag
_atom_type_scat_source
Li Li -0.0003 0.0001 'International Tables Vol C Tables 4.2.6.8 and 6.1.1.4'
O O 0.0106 0.0060 'International Tables Vol C Tables 4.2.6.8 and 6.1.1.4'
F F 0.0171 0.0103 'International Tables Vol C Tables 4.2.6.8 and 6.1.1.4'
Se Se -0.0929 2.2259 'International Tables Vol C Tables 4.2.6.8 and 6.1.1.4'
Ba Ba -0.3244 2.2819 'International Tables Vol C Tables 4.2.6.8 and 6.1.1.4'
Bi Bi -4.1077 10.2566 'International Tables Vol C Tables 4.2.6.8 and 6.1.1.4'

loop_
_geom_angle_atom_site_label_1
_geom_angle_atom_site_label_2
_geom_angle_atom_site_label_3
_geom_angle
_geom_angle_site_symmetry_1
_geom_angle_site_symmetry_3
_geom_angle_publ_flag
F2 Bi1 F5 89.7(5) . . ?
F2 Bi1 O2 77.4(3) . 4_565 ?
F5 Bi1 O2 140.2(2) . 4_565 ?
F2 Bi1 O2 77.4(3) . 3_445 ?
F5 Bi1 O2 140.2(2) . 3_445 ?
O2 Bi1 O2 73.7(4) 4_565 3_445 ?
F2 Bi1 F1 75.5(2) . . ?
F5 Bi1 F1 67.93(19) . . ?
O2 Bi1 F1 140.2(3) 4_565 . ?
O2 Bi1 F1 72.4(2) 3_445 . ?
F2 Bi1 F1 75.5(2) . 2_465 ?
F5 Bi1 F1 67.93(19) . 2_465 ?
O2 Bi1 F1 72.4(2) 4_565 2_465 ?
O2 Bi1 F1 140.2(3) 3_445 2_465 ?
F1 Bi1 F1 126.4(3) . 2_465 ?
F2 Bi1 Ba1 49.59(3) . . ?
F5 Bi1 Ba1 94.3(3) . . ?
O2 Bi1 Ba1 104.62(18) 4_565 . ?
O2 Bi1 Ba1 48.97(18) 3_445 . ?
F1 Bi1 Ba1 35.9(2) . . ?
F1 Bi1 Ba1 122.9(2) 2_465 . ?
F2 Bi1 Ba1 49.59(3) . 2_465 ?
F5 Bi1 Ba1 94.3(3) . 2_465 ?
O2 Bi1 Ba1 48.97(18) 4_565 2_465 ?
O2 Bi1 Ba1 104.62(18) 3_445 2_465 ?
F1 Bi1 Ba1 122.9(2) . 2_465 ?
F1 Bi1 Ba1 35.9(2) 2_465 2_465 ?
Ba1 Bi1 Ba1 98.47(4) . 2_465 ?
O3 Bi2 O3 80.8(3) 4_455 3_455 ?
O3 Bi2 O1 148.6(2) 4_455 4_565 ?
O3 Bi2 O1 90.5(2) 3_455 4_565 ?
O3 Bi2 O1 90.5(2) 4_455 3_445 ?
O3 Bi2 O1 148.6(2) 3_455 3_445 ?
O1 Bi2 O1 81.4(3) 4_565 3_445 ?
O3 Bi2 F4 137.5(2) 4_455 3_346 ?
O3 Bi2 F4 90.7(3) 3_455 3_346 ?
O1 Bi2 F4 72.1(2) 4_565 3_346 ?
O1 Bi2 F4 115.0(2) 3_445 3_346 ?
O3 Bi2 F4 90.7(3) 4_455 2_466 ?
O3 Bi2 F4 137.5(2) 3_455 2_466 ?
O1 Bi2 F4 115.0(2) 4_565 2_466 ?
O1 Bi2 F4 72.1(2) 3_445 2_466 ?
F4 Bi2 F4 68.1(4) 3_346 2_466 ?
O3 Bi2 O4 80.8(3) 4_455 . ?
O3 Bi2 O4 80.8(3) 3_455 . ?
O1 Bi2 O4 68.0(2) 4_565 . ?
O1 Bi2 O4 68.0(2) 3_445 . ?
F4 Bi2 O4 139.0(2) 3_346 . ?
F4 Bi2 O4 139.0(2) 2_466 . ?
O3 Bi2 F3 74.9(3) 4_455 . ?
O3 Bi2 F3 74.9(3) 3_455 . ?
O1 Bi2 F3 131.9(2) 4_565 . ?
O1 Bi2 F3 131.9(2) 3_445 . ?
F4 Bi2 F3 62.8(3) 3_346 . ?
F4 Bi2 F3 62.8(3) 2_466 . ?
O4 Bi2 F3 147.9(4) . . ?
O3 Bi2 Li1 123.0(3) 4_455 1_556 ?
O3 Bi2 Li1 123.0(3) 3_455 1_556 ?
O1 Bi2 Li1 87.0(3) 4_565 1_556 ?
O1 Bi2 Li1 87.0(3) 3_445 1_556 ?
F4 Bi2 Li1 35.1(2) 3_346 1_556 ?
F4 Bi2 Li1 35.1(2) 2_466 1_556 ?
O4 Bi2 Li1 146.4(4) . 1_556 ?
F3 Bi2 Li1 65.7(5) . 1_556 ?
F1 Ba1 F4 101.2(3) . 2_465 ?
F1 Ba1 O1 112.16(16) . 5_444 ?
F4 Ba1 O1 63.02(15) 2_465 5_444 ?
F1 Ba1 O1 112.16(16) . 3_444 ?
F4 Ba1 O1 63.02(15) 2_465 3_444 ?
O1 Ba1 O1 114.5(3) 5_444 3_444 ?
F1 Ba1 O2 75.2(2) . . ?
F4 Ba1 O2 149.56(14) 2_465 . ?
O1 Ba1 O2 146.8(2) 5_444 . ?
O1 Ba1 O2 89.89(19) 3_444 . ?
F1 Ba1 O2 75.2(2) . 6_345 ?
F4 Ba1 O2 149.56(14) 2_465 6_345 ?
O1 Ba1 O2 89.89(19) 5_444 6_345 ?
O1 Ba1 O2 146.8(2) 3_444 6_345 ?
O2 Ba1 O2 59.8(3) . 6_345 ?
F1 Ba1 O1 138.43(17) . 6_344 ?
F4 Ba1 O1 103.4(2) 2_465 6_344 ?
O1 Ba1 O1 54.0(3) 5_444 6_344 ?
O1 Ba1 O1 108.76(19) 3_444 6_344 ?
O2 Ba1 O1 98.14(19) . 6_344 ?
O2 Ba1 O1 66.58(19) 6_345 6_344 ?
F1 Ba1 O1 138.43(17) . 1_554 ?
F4 Ba1 O1 103.4(2) 2_465 1_554 ?
O1 Ba1 O1 108.76(19) 5_444 1_554 ?
O1 Ba1 O1 54.0(3) 3_444 1_554 ?
O2 Ba1 O1 66.58(19) . 1_554 ?
O2 Ba1 O1 98.14(19) 6_345 1_554 ?
O1 Ba1 O1 65.4(3) 6_344 1_554 ?
F1 Ba1 O2 56.41(13) . 3_445 ?
F4 Ba1 O2 102.10(16) 2_465 3_445 ?
O1 Ba1 O2 160.77(18) 5_444 3_445 ?
O1 Ba1 O2 63.51(19) 3_444 3_445 ?
O2 Ba1 O2 50.2(3) . 3_445 ?
O2 Ba1 O2 100.65(19) 6_345 3_445 ?
O1 Ba1 O2 145.14(19) 6_344 3_445 ?
O1 Ba1 O2 85.82(17) 1_554 3_445 ?
F1 Ba1 O2 56.41(13) . 5_445 ?
F4 Ba1 O2 102.10(16) 2_465 5_445 ?
O1 Ba1 O2 63.51(18) 5_444 5_445 ?
O1 Ba1 O2 160.77(18) 3_444 5_445 ?
O2 Ba1 O2 100.65(19) . 5_445 ?
O2 Ba1 O2 50.2(3) 6_345 5_445 ?
O1 Ba1 O2 85.82(17) 6_344 5_445 ?
O1 Ba1 O2 145.14(19) 1_554 5_445 ?
O2 Ba1 O2 111.5(3) 3_445 5_445 ?
F1 Ba1 F2 54.48(19) . . ?
F4 Ba1 F2 56.4(2) 2_465 . ?
O1 Ba1 F2 109.4(2) 5_444 . ?
O1 Ba1 F2 65.1(2) 3_444 . ?
O2 Ba1 F2 101.0(2) . . ?
O2 Ba1 F2 129.6(2) 6_345 . ?
O1 Ba1 F2 159.78(18) 6_344 . ?
O1 Ba1 F2 117.0(2) 1_554 . ?
O2 Ba1 F2 51.62(19) 3_445 . ?
O2 Ba1 F2 96.9(2) 5_445 . ?
F1 Ba1 F2 54.48(19) . 3_345 ?
F4 Ba1 F2 56.4(2) 2_465 3_345 ?
O1 Ba1 F2 65.1(2) 5_444 3_345 ?
O1 Ba1 F2 109.4(2) 3_444 3_345 ?
O2 Ba1 F2 129.6(2) . 3_345 ?
O2 Ba1 F2 101.0(2) 6_345 3_345 ?
O1 Ba1 F2 117.0(2) 6_344 3_345 ?
O1 Ba1 F2 159.78(18) 1_554 3_345 ?
O2 Ba1 F2 96.9(2) 3_445 3_345 ?
O2 Ba1 F2 51.62(19) 5_445 3_345 ?
F2 Ba1 F2 53.2(3) . 3_345 ?
O4 Se1 O3 102.8(3) . . ?
O4 Se1 O3 102.8(3) . 5 ?
O3 Se1 O3 104.2(5) . 5 ?
O2 Se2 O2 99.5(3) 3_445 . ?
O2 Se2 O2 99.5(3) 3_445 2_455 ?
O2 Se2 O2 99.5(3) . 2_455 ?
O2 Se2 Ba1 56.0(3) 3_445 . ?
O2 Se2 Ba1 44.0(2) . . ?
O2 Se2 Ba1 110.0(2) 2_455 . ?
O2 Se2 Ba1 44.0(2) 3_445 3_445 ?
O2 Se2 Ba1 110.0(2) . 3_445 ?
O2 Se2 Ba1 56.0(3) 2_455 3_445 ?
Ba1 Se2 Ba1 81.02(4) . 3_445 ?
O2 Se2 Ba1 110.0(2) 3_445 2_455 ?
O2 Se2 Ba1 56.0(3) . 2_455 ?
O2 Se2 Ba1 44.0(3) 2_455 2_455 ?
Ba1 Se2 Ba1 81.02(4) . 2_455 ?
Ba1 Se2 Ba1 81.02(4) 3_445 2_455 ?
O1 Se3 O1 98.4(3) 3_445 . ?
O1 Se3 O1 98.4(3) 3_445 2_455 ?
O1 Se3 O1 98.4(3) . 2_455 ?
O1 Se3 Ba1 52.0(2) 3_445 3_446 ?
O1 Se3 Ba1 112.4(2) . 3_446 ?
O1 Se3 Ba1 47.7(2) 2_455 3_446 ?
O1 Se3 Ba1 47.7(2) 3_445 1_556 ?
O1 Se3 Ba1 52.0(2) . 1_556 ?
O1 Se3 Ba1 112.4(2) 2_455 1_556 ?
Ba1 Se3 Ba1 85.39(4) 3_446 1_556 ?
O1 Se3 Ba1 112.4(2) 3_445 2_456 ?
O1 Se3 Ba1 47.7(2) . 2_456 ?
O1 Se3 Ba1 52.0(2) 2_455 2_456 ?
Ba1 Se3 Ba1 85.39(4) 3_446 2_456 ?
Ba1 Se3 Ba1 85.39(4) 1_556 2_456 ?
Se3 O1 Bi2 115.6(3) . 2_455 ?
Se3 O1 Ba1 105.3(3) . 2_456 ?
Bi2 O1 Ba1 110.4(3) 2_455 2_456 ?
Se3 O1 Ba1 100.4(3) . 1_556 ?
Bi2 O1 Ba1 105.5(2) 2_455 1_556 ?
Ba1 O1 Ba1 119.7(2) 2_456 1_556 ?
Bi1 F1 Bi1 109.6(3) . 3_345 ?
Bi1 F1 Ba1 112.4(2) . . ?
Bi1 F1 Ba1 112.4(2) 3_345 . ?
Li1 F2 Bi1 138.6(9) . . ?
Li1 F2 Ba1 85.8(2) . 2_465 ?
Bi1 F2 Ba1 100.80(13) . 2_465 ?
Li1 F2 Ba1 85.8(2) . . ?
Bi1 F2 Ba1 100.80(13) . . ?
Ba1 F2 Ba1 155.4(3) 2_465 . ?
Se2 O2 Bi1 124.7(4) . 2_455 ?
Se2 O2 Ba1 111.7(3) . . ?
Bi1 O2 Ba1 112.1(3) 2_455 . ?
Se2 O2 Ba1 98.0(3) . 2_455 ?
Bi1 O2 Ba1 97.0(2) 2_455 2_455 ?
Ba1 O2 Ba1 110.1(2) . 2_455 ?
Bi2 F3 Bi2 108.0(4) 2_465 . ?
Bi2 F3 Bi2 108.0(4) 2_465 3_345 ?
Bi2 F3 Bi2 108.0(4) . 3_345 ?
Se1 O3 Bi2 130.8(4) . 2_565 ?
Se1 O4 Bi2 129.7(5) . . ?
Li1 F4 Bi2 100.4(4) . 3_344 ?
Li1 F4 Bi2 100.4(4) . 2_464 ?
Bi2 F4 Bi2 119.5(3) 3_344 2_464 ?
Li1 F4 Ba1 103.6(8) . 3_345 ?
Bi2 F4 Ba1 114.47(19) 3_344 3_345 ?
Bi2 F4 Ba1 114.47(19) 2_464 3_345 ?
Bi1 F5 Bi1 113.4(3) 3_345 2_465 ?
Bi1 F5 Bi1 113.4(3) 3_345 . ?
Bi1 F5 Bi1 113.4(3) 2_465 . ?
F4 Li1 F4 86.0(11) 3_345 . ?
F4 Li1 F4 86.0(11) 3_345 2_465 ?
F4 Li1 F4 86.0(11) . 2_465 ?
F4 Li1 F2 90.4(2) 3_345 2_465 ?
F4 Li1 F2 90.4(2) . 2_465 ?
F4 Li1 F2 175.0(15) 2_465 2_465 ?
F4 Li1 F2 90.4(2) 3_345 . ?
F4 Li1 F2 175.0(15) . . ?
F4 Li1 F2 90.4(2) 2_465 . ?
F2 Li1 F2 93.0(11) 2_465 . ?
F4 Li1 F2 175.0(15) 3_345 3_345 ?
F4 Li1 F2 90.4(2) . 3_345 ?
F4 Li1 F2 90.4(2) 2_465 3_345 ?
F2 Li1 F2 93.0(11) 2_465 3_345 ?
F2 Li1 F2 93.0(11) . 3_345 ?
F4 Li1 Bi2 97.2(11) 3_345 3_344 ?
F4 Li1 Bi2 44.5(5) . 3_344 ?
F4 Li1 Bi2 44.5(5) 2_465 3_344 ?
F2 Li1 Bi2 133.0(4) 2_465 3_344 ?
F2 Li1 Bi2 133.0(4) . 3_344 ?
F2 Li1 Bi2 77.8(5) 3_345 3_344 ?
F4 Li1 Bi2 44.5(5) 3_345 2_464 ?
F4 Li1 Bi2 44.5(5) . 2_464 ?
F4 Li1 Bi2 97.2(11) 2_465 2_464 ?
F2 Li1 Bi2 77.8(5) 2_465 2_464 ?
F2 Li1 Bi2 133.0(4) . 2_464 ?
F2 Li1 Bi2 133.0(4) 3_345 2_464 ?
Bi2 Li1 Bi2 76.0(6) 3_344 2_464 ?
F4 Li1 Bi2 44.5(5) 3_345 1_554 ?
F4 Li1 Bi2 97.2(11) . 1_554 ?
F4 Li1 Bi2 44.5(5) 2_465 1_554 ?
F2 Li1 Bi2 133.0(4) 2_465 1_554 ?
F2 Li1 Bi2 77.8(5) . 1_554 ?
F2 Li1 Bi2 133.0(4) 3_345 1_554 ?
Bi2 Li1 Bi2 76.0(6) 3_344 1_554 ?
Bi2 Li1 Bi2 76.0(6) 2_464 1_554 ?
F4 Li1 Ba1 44.6(3) 3_345 2_465 ?
F4 Li1 Ba1 117.5(5) . 2_465 ?
F4 Li1 Ba1 117.5(5) 2_465 2_465 ?
F2 Li1 Ba1 61.42(14) 2_465 2_465 ?
F2 Li1 Ba1 61.42(14) . 2_465 ?
F2 Li1 Ba1 140.3(13) 3_345 2_465 ?
Bi2 Li1 Ba1 141.8(9) 3_344 2_465 ?
Bi2 Li1 Ba1 74.2(2) 2_464 2_465 ?
Bi2 Li1 Ba1 74.2(2) 1_554 2_465 ?
F4 Li1 Ba1 117.5(5) 3_345 3_345 ?
F4 Li1 Ba1 44.6(3) . 3_345 ?
F4 Li1 Ba1 117.5(5) 2_465 3_345 ?
F2 Li1 Ba1 61.42(14) 2_465 3_345 ?
F2 Li1 Ba1 140.3(13) . 3_345 ?
F2 Li1 Ba1 61.42(14) 3_345 3_345 ?
Bi2 Li1 Ba1 74.2(2) 3_344 3_345 ?
Bi2 Li1 Ba1 74.2(2) 2_464 3_345 ?
Bi2 Li1 Ba1 141.8(9) 1_554 3_345 ?
Ba1 Li1 Ba1 118.71(19) 2_465 3_345 ?
F4 Li1 Ba1 117.5(5) 3_345 . ?
F4 Li1 Ba1 117.5(5) . . ?
F4 Li1 Ba1 44.6(3) 2_465 . ?
F2 Li1 Ba1 140.3(13) 2_465 . ?
F2 Li1 Ba1 61.42(14) . . ?
F2 Li1 Ba1 61.42(14) 3_345 . ?
Bi2 Li1 Ba1 74.2(2) 3_344 . ?
Bi2 Li1 Ba1 141.8(9) 2_464 . ?
Bi2 Li1 Ba1 74.2(2) 1_554 . ?
Ba1 Li1 Ba1 118.71(19) 2_465 . ?
Ba1 Li1 Ba1 118.7(2) 3_345 . ?

loop_
_geom_bond_atom_site_label_1
_geom_bond_atom_site_label_2
_geom_bond_distance
_geom_bond_site_symmetry_2
_geom_bond_publ_flag
Bi1 F2 2.120(7) . ?
Bi1 F5 2.339(4) . ?
Bi1 O2 2.377(7) 4_565 ?
Bi1 O2 2.377(7) 3_445 ?
Bi1 F1 2.393(5) . ?
Bi1 F1 2.393(5) 2_465 ?
Bi1 Ba1 4.2140(16) . ?
Bi1 Ba1 4.2140(16) 2_465 ?
Bi2 O3 2.413(8) 4_455 ?
Bi2 O3 2.413(8) 3_455 ?
Bi2 O1 2.436(7) 4_565 ?
Bi2 O1 2.436(7) 3_445 ?
Bi2 F4 2.447(4) 3_346 ?
Bi2 F4 2.447(4) 2_466 ?
Bi2 O4 2.492(11) . ?
Bi2 F3 2.614(6) . ?
Bi2 Li1 3.44(2) 1_556 ?
Ba1 F1 2.675(9) . ?
Ba1 F4 2.681(8) 2_465 ?
Ba1 O1 2.812(7) 5_444 ?
Ba1 O1 2.812(7) 3_444 ?
Ba1 O2 2.859(7) . ?
Ba1 O2 2.859(7) 6_345 ?
Ba1 O1 2.937(7) 6_344 ?
Ba1 O1 2.937(7) 1_554 ?
Ba1 O2 3.203(7) 3_445 ?
Ba1 O2 3.203(7) 5_445 ?
Ba1 F2 3.266(2) . ?
Ba1 F2 3.266(2) 3_345 ?
Se1 O4 1.702(10) . ?
Se1 O3 1.722(7) . ?
Se1 O3 1.722(7) 5 ?
Se2 O2 1.698(7) 3_445 ?
Se2 O2 1.698(7) . ?
Se2 O2 1.698(7) 2_455 ?
Se2 Ba1 3.8270(18) 3_445 ?
Se2 Ba1 3.8270(18) 2_455 ?
Se3 O1 1.727(7) 3_445 ?
Se3 O1 1.727(7) . ?
Se3 O1 1.727(7) 2_455 ?
Se3 Ba1 3.6662(17) 3_446 ?
Se3 Ba1 3.6662(17) 1_556 ?
Se3 Ba1 3.6662(17) 2_456 ?
O1 Bi2 2.436(7) 2_455 ?
O1 Ba1 2.812(7) 2_456 ?
O1 Ba1 2.937(7) 1_556 ?
F1 Bi1 2.393(5) 3_345 ?
F2 Li1 2.02(2) . ?
F2 Ba1 3.266(2) 2_465 ?
O2 Bi1 2.377(7) 2_455 ?
O2 Ba1 3.203(7) 2_455 ?
F3 Bi2 2.614(6) 2_465 ?
F3 Bi2 2.614(6) 3_345 ?
O3 Bi2 2.413(8) 2_565 ?
F4 Li1 2.01(2) . ?
F4 Bi2 2.447(4) 3_344 ?
F4 Bi2 2.447(4) 2_464 ?
F4 Ba1 2.681(8) 3_345 ?
F5 Bi1 2.339(4) 3_345 ?
F5 Bi1 2.339(4) 2_465 ?
Li1 F4 2.01(2) 3_345 ?
Li1 F4 2.01(2) 2_465 ?
Li1 F2 2.02(2) 2_465 ?
Li1 F2 2.02(2) 3_345 ?
Li1 Bi2 3.44(2) 3_344 ?
Li1 Bi2 3.44(2) 2_464 ?
Li1 Bi2 3.44(2) 1_554 ?
Li1 Ba1 3.710(4) 2_465 ?
Li1 Ba1 3.710(4) 3_345 ?
